data_2020148
loop_
_publ_author_name
'Britten, J.F.'
'Lock, C.J.L.'

_publ_section_title
;
 Trans-Tetraamminedichloroplatinum(IV)Dinitrate, (Pt Cl2 (N H3)4) (N O3)2
;
_journal_name_full 'Acta Crystallographica C (39,1983-)'
_journal_page_first 1589
_journal_page_last 1591
_journal_volume 39
_journal_year 1983
_chemical_formula_sum 'Cl2 H12 N6 O6 Pt'
_chemical_name_systematic '(Pt Cl2 (N H3)4) (N O3)2'
_space_group_IT_number 2
_symmetry_space_group_name_Hall '-P 1'
_symmetry_space_group_name_H-M 'P -1'
_cell_angle_alpha 114.41
_cell_angle_beta 95.52
_cell_angle_gamma 100.33
_cell_formula_units_Z 1
_cell_length_a 6.635
_cell_length_b 7.114
_cell_length_c 6.548
_cell_volume 271.836
_citation_journal_id_ASTM ACSCEE
_cod_data_source_file Britten_ACSCEE_1983_499.cif
_cod_data_source_block H12Cl2N6O6Pt1
_cod_original_cell_volume 271.8362
_cod_original_formula_sum 'H12 Cl2 N6 O6 Pt1'
_cod_database_code 2020148

loop_
_symmetry_equiv_pos_as_xyz
x,y,z
-x,-y,-z

loop_
_atom_site_label
_atom_site_type_symbol
_atom_site_fract_x
_atom_site_fract_y
_atom_site_fract_z
_atom_site_occupancy
_atom_site_U_iso_or_equiv
H2 H+1 0.243 -0.149 -0.253 1 0.0
H5 H+1 -0.09 -0.417 -0.275 1 0.0
N2 N-3 -0.1465 -0.3174 -0.1374 1 0.0
H1 H+1 0.088 -0.105 -0.373 1 0.0
O1 O-2 0.59982 0.388 0.3007 1 0.0
O3 O-2 0.8768 0.6114 0.3097 1 0.0
Cl1 Cl-1 0.2551 -0.0604 0.2152 1 0.0
N1 N-3 0.1701 -0.0612 -0.2583 1 0.0
H3 H+1 0.223 0.055 -0.279 1 0.0
H6 H+1 -0.309 -0.371 -0.262 1 0.0
Pt1 Pt+4 0 0 0 1 0.0
N3 N+5 0.6805 0.5525 0.2844 1 0.0
O2 O-2 0.5702 0.6592 0.2392 1 0.0
H4 H+1 -0.156 -0.351 -0.017 1 0.0
